data_4341256
loop_
_publ_author_name
'Bae, Su-Whan'
'Kim, Choong-Yeol'
'Lee, Dong Woo'
'Ok, Kang Min'

_publ_section_title
;
 Cooperative Effects of Cation Size and Variable Coordination Modes of
 Te(4+) on the Frameworks of New Alkali Metal Indium Tellurites,
 NaIn(TeO3)2, KIn(TeO3)2, RbInTe3O8, and CsInTe3O8.
;
_journal_issue 20
_journal_name_full 'Inorganic chemistry'
_journal_page_first 11328
_journal_page_last 11334
_journal_paper_doi 10.1021/ic502108a
_journal_volume 53
_journal_year 2014
_chemical_formula_sum 'In O8 Rb Te3'
_chemical_formula_weight 711.09
_chemical_name_systematic
;
 ?
;
_space_group_IT_number 2
_symmetry_cell_setting triclinic
_symmetry_space_group_name_Hall '-P 1'
_symmetry_space_group_name_H-M 'P -1'
_atom_sites_solution_primary direct
_atom_sites_solution_secondary difmap
_cell_angle_alpha 79.688(2)
_cell_angle_beta 89.460(2)
_cell_angle_gamma 70.252(2)
_cell_formula_units_Z 2
_cell_length_a 5.7616(2)
_cell_length_b 7.5726(3)
_cell_length_c 11.1342(5)
_cell_measurement_temperature 298.0(2)
_cell_volume 449.15(3)
_computing_structure_refinement 'SHELXL-97 (Sheldrick, 1997)'
_diffrn_ambient_temperature 298.0(2)
_diffrn_measured_fraction_theta_full 0.983
_diffrn_measured_fraction_theta_max 0.983
_diffrn_measurement_device_type 'Bruker SMART BREEZE'
_diffrn_measurement_method CCD
_diffrn_radiation_monochromator graphite
_diffrn_radiation_type MoK\a
_diffrn_radiation_wavelength 0.71073
_diffrn_reflns_av_R_equivalents 0.0815
_diffrn_reflns_av_unetI/netI 0.0627
_diffrn_reflns_limit_h_max 7
_diffrn_reflns_limit_h_min -7
_diffrn_reflns_limit_k_max 10
_diffrn_reflns_limit_k_min -10
_diffrn_reflns_limit_l_max 13
_diffrn_reflns_limit_l_min -14
_diffrn_reflns_number 7516
_diffrn_reflns_theta_full 28.35
_diffrn_reflns_theta_max 28.35
_diffrn_reflns_theta_min 1.86
_exptl_absorpt_coefficient_mu 17.575
_exptl_absorpt_correction_T_max 0.69
_exptl_absorpt_correction_T_min 0.56
_exptl_absorpt_correction_type empirical
_exptl_absorpt_process_details
; 
 SADABS(Blessing, 1995) 
;
_exptl_crystal_colour Colorless
_exptl_crystal_density_diffrn 5.258
_exptl_crystal_density_method 'not measured'
_exptl_crystal_description Block
_exptl_crystal_F_000 612
_exptl_crystal_size_max 0.043
_exptl_crystal_size_mid 0.028
_exptl_crystal_size_min 0.021
_refine_diff_density_max 1.672
_refine_diff_density_min -1.559
_refine_diff_density_rms 0.399
_refine_ls_extinction_coef 0.0028(2)
_refine_ls_extinction_expression Fc^*^=kFc[1+0.001xFc^2^\l^3^/sin(2\q)]^-1/4^
_refine_ls_extinction_method SHELXL
_refine_ls_goodness_of_fit_ref 0.999
_refine_ls_matrix_type full
_refine_ls_number_parameters 122
_refine_ls_number_reflns 2207
_refine_ls_number_restraints 0
_refine_ls_restrained_S_all 0.999
_refine_ls_R_factor_all 0.0434
_refine_ls_R_factor_gt 0.0328
_refine_ls_shift/su_max 0
_refine_ls_shift/su_mean 0
_refine_ls_structure_factor_coef Fsqd
_refine_ls_weighting_details 'calc w=1/[\s^2^(Fo^2^)+(0.0212P)^2^+0.0000P] where P=(Fo^2^+2Fc^2^)/3'
_refine_ls_weighting_scheme calc
_refine_ls_wR_factor_gt 0.0605
_refine_ls_wR_factor_ref 0.0655
_reflns_number_gt 1825
_reflns_number_total 2207
_reflns_threshold_expression >2s\(I)
_cod_data_source_file ic502108a_si_002.cif
_cod_data_source_block RbInTe3O8
_cod_depositor_comments
;
The following automatic conversions were performed:

'_symmetry_cell_setting' value 'Triclinic' changed to 'triclinic'
according to
/home/saulius/struct/COD-crude-data--automatic-downloads/rss-feeds/ACS/lib/dictionaries/cif_core.dic
dictionary named 'cif_core.dic' version 2.4.2 from
2011-04-26.

'_exptl_absorpt_correction_type' value 'EMPIRICAL'
changed to 'empirical' according to
/home/saulius/struct/COD-crude-data--automatic-downloads/rss-feeds/ACS/lib/dictionaries/cif_core.dic
dictionary named 'cif_core.dic' version 2.4.2 from 2011-04-26.

Automatic conversion script
Id: cif_fix_values 2827 2014-09-09 07:05:25Z andrius 

 Adding full bibliography for 4341254--4341257.cif.
;
_cod_original_sg_symbol_H-M P-1
_cod_database_code 4341256

loop_
_symmetry_equiv_pos_as_xyz
'x, y, z'
'-x, -y, -z'

loop_
_atom_site_label
_atom_site_type_symbol
_atom_site_fract_x
_atom_site_fract_y
_atom_site_fract_z
_atom_site_U_iso_or_equiv
_atom_site_adp_type
_atom_site_occupancy
_atom_site_symmetry_multiplicity
_atom_site_calc_flag
_atom_site_refinement_flags
Te1 Te 0.22535(8) 0.00533(7) 0.41876(4) 0.00876(12) Uani 1 1 d .
Te2 Te 0.06931(8) 0.32291(7) 0.14948(4) 0.00914(12) Uani 1 1 d .
Te3 Te -0.48273(8) -0.52625(7) 0.33479(4) 0.00898(12) Uani 1 1 d .
In1 In -0.5 -0.5 0 0.00885(16) Uani 1 2 d S
In2 In 0 -0.5 0.5 0.00796(16) Uani 1 2 d S
Rb1 Rb -0.16101(16) -0.11941(12) 0.16666(7) 0.0237(2) Uani 1 1 d .
O1 O 0.1856(9) 0.2605(7) 0.4163(5) 0.0129(11) Uani 1 1 d .
O2 O 0.2416(8) 0.0664(7) 0.2306(4) 0.0108(11) Uani 1 1 d .
O3 O -0.1095(8) 0.0297(7) 0.3962(4) 0.0115(11) Uani 1 1 d .
O4 O 0.2707(9) 0.3213(7) 0.0170(4) 0.0127(11) Uani 1 1 d .
O5 O -0.1779(8) 0.2637(7) 0.0772(5) 0.0148(12) Uani 1 1 d .
O6 O -0.6091(9) -0.4260(7) 0.1740(4) 0.0159(12) Uani 1 1 d .
O7 O -0.7517(8) -0.3704(7) 0.4072(4) 0.0107(11) Uani 1 1 d .
O8 O -0.2708(8) -0.3897(7) 0.3450(4) 0.0108(11) Uani 1 1 d .

loop_
_atom_site_aniso_label
_atom_site_aniso_U_11
_atom_site_aniso_U_22
_atom_site_aniso_U_33
_atom_site_aniso_U_23
_atom_site_aniso_U_13
_atom_site_aniso_U_12
Te1 0.0087(2) 0.0087(2) 0.0078(2) -0.00084(19) -0.00062(19) -0.00189(19)
Te2 0.0093(2) 0.0109(3) 0.0068(2) -0.0010(2) 0.00102(19) -0.0033(2)
Te3 0.0082(2) 0.0106(3) 0.0082(2) -0.0030(2) 0.00136(19) -0.00276(19)
In1 0.0078(3) 0.0122(4) 0.0063(3) -0.0003(3) 0.0001(3) -0.0039(3)
In2 0.0079(3) 0.0105(4) 0.0062(3) -0.0020(3) 0.0007(3) -0.0040(3)
Rb1 0.0428(5) 0.0198(4) 0.0146(4) -0.0037(4) 0.0037(4) -0.0185(4)
O1 0.018(3) 0.007(3) 0.013(3) -0.002(2) 0.003(2) -0.004(2)
O2 0.010(3) 0.011(3) 0.007(2) -0.001(2) 0.002(2) 0.002(2)
O3 0.010(3) 0.016(3) 0.008(3) -0.003(2) -0.002(2) -0.003(2)
O4 0.013(3) 0.018(3) 0.012(3) -0.011(2) 0.008(2) -0.007(2)
O5 0.008(3) 0.017(3) 0.021(3) -0.001(2) -0.005(2) -0.007(2)
O6 0.016(3) 0.020(3) 0.008(3) -0.002(2) 0.000(2) -0.002(2)
O7 0.012(3) 0.011(3) 0.010(3) -0.001(2) 0.002(2) -0.005(2)
O8 0.014(3) 0.014(3) 0.006(2) 0.002(2) -0.002(2) -0.007(2)

loop_
_atom_type_symbol
_atom_type_description
_atom_type_scat_dispersion_real
_atom_type_scat_dispersion_imag
_atom_type_scat_source
O O 0.0106 0.006 'International Tables Vol C Tables 4.2.6.8 and 6.1.1.4'
Rb Rb -0.9393 2.9676 'International Tables Vol C Tables 4.2.6.8 and 6.1.1.4'
In In -0.7276 1.31 'International Tables Vol C Tables 4.2.6.8 and 6.1.1.4'
Te Te -0.5308 1.6751 'International Tables Vol C Tables 4.2.6.8 and 6.1.1.4'

loop_
_geom_angle_atom_site_label_1
_geom_angle_atom_site_label_2
_geom_angle_atom_site_label_3
_geom_angle
_geom_angle_site_symmetry_1
_geom_angle_site_symmetry_3
O1 Te1 O3 99.1(2) . .
O1 Te1 O2 86.5(2) . .
O3 Te1 O2 88.76(19) . .
O1 Te1 O3 91.7(2) . 2_556
O3 Te1 O3 77.3(2) . 2_556
O2 Te1 O3 165.54(17) . 2_556
O1 Te1 Te1 96.60(15) . 2_556
O3 Te1 Te1 41.70(14) . 2_556
O2 Te1 Te1 130.35(12) . 2_556
O3 Te1 Te1 35.62(12) 2_556 2_556
O1 Te1 Rb1 118.48(15) . .
O3 Te1 Rb1 45.75(14) . .
O2 Te1 Rb1 52.98(13) . .
O3 Te1 Rb1 116.48(12) 2_556 .
Te1 Te1 Rb1 83.54(2) 2_556 .
O5 Te2 O4 98.3(2) . .
O5 Te2 O2 94.8(2) . .
O4 Te2 O2 96.7(2) . .
O5 Te2 Rb1 41.60(16) . .
O4 Te2 Rb1 107.12(14) . .
O2 Te2 Rb1 53.77(14) . .
O5 Te2 Rb1 110.41(16) . 1_565
O4 Te2 Rb1 100.04(15) . 1_565
O2 Te2 Rb1 147.13(14) . 1_565
Rb1 Te2 Rb1 142.83(3) . 1_565
O5 Te2 Rb1 58.11(16) . 2
O4 Te2 Rb1 42.38(14) . 2
O2 Te2 Rb1 86.88(14) . 2
Rb1 Te2 Rb1 68.17(2) . 2
Rb1 Te2 Rb1 124.048(16) 1_565 2
O8 Te3 O6 99.7(2) . .
O8 Te3 O7 97.5(2) . .
O6 Te3 O7 95.8(2) . .
O8 Te3 Rb1 30.35(14) . .
O6 Te3 Rb1 69.39(15) . .
O7 Te3 Rb1 101.02(14) . .
O8 Te3 Rb1 106.09(15) . 1_455
O6 Te3 Rb1 45.12(15) . 1_455
O7 Te3 Rb1 50.84(14) . 1_455
Rb1 Te3 Rb1 84.999(18) . 1_455
O6 In1 O6 180 2_445 .
O6 In1 O5 93.45(19) 2_445 2_455
O6 In1 O5 86.55(19) . 2_455
O6 In1 O5 86.55(19) 2_445 1_545
O6 In1 O5 93.45(19) . 1_545
O5 In1 O5 180.0(4) 2_455 1_545
O6 In1 O4 89.99(18) 2_445 2
O6 In1 O4 90.01(18) . 2
O5 In1 O4 92.37(18) 2_455 2
O5 In1 O4 87.63(18) 1_545 2
O6 In1 O4 90.01(18) 2_445 1_445
O6 In1 O4 89.99(18) . 1_445
O5 In1 O4 87.63(18) 2_455 1_445
O5 In1 O4 92.37(18) 1_545 1_445
O4 In1 O4 180.0(3) 2 1_445
O1 In2 O1 180 2_556 1_545
O1 In2 O7 85.78(17) 2_556 2_446
O1 In2 O7 94.22(17) 1_545 2_446
O1 In2 O7 94.22(17) 2_556 1_655
O1 In2 O7 85.78(17) 1_545 1_655
O7 In2 O7 180.00(15) 2_446 1_655
O1 In2 O8 91.24(18) 2_556 .
O1 In2 O8 88.76(18) 1_545 .
O7 In2 O8 87.45(17) 2_446 .
O7 In2 O8 92.55(17) 1_655 .
O1 In2 O8 88.76(18) 2_556 2_546
O1 In2 O8 91.24(18) 1_545 2_546
O7 In2 O8 92.55(17) 2_446 2_546
O7 In2 O8 87.45(17) 1_655 2_546
O8 In2 O8 180.00(17) . 2_546
O1 In2 Rb1 92.92(13) 2_556 2_546
O1 In2 Rb1 87.08(13) 1_545 2_546
O7 In2 Rb1 54.61(13) 2_446 2_546
O7 In2 Rb1 125.39(13) 1_655 2_546
O8 In2 Rb1 141.32(12) . 2_546
O8 In2 Rb1 38.68(12) 2_546 2_546
O1 In2 Rb1 87.08(13) 2_556 .
O1 In2 Rb1 92.92(13) 1_545 .
O7 In2 Rb1 125.39(13) 2_446 .
O7 In2 Rb1 54.61(13) 1_655 .
O8 In2 Rb1 38.68(12) . .
O8 In2 Rb1 141.32(12) 2_546 .
Rb1 In2 Rb1 180 2_546 .
O8 Rb1 O5 150.37(15) . .
O8 Rb1 O4 86.97(13) . 2
O5 Rb1 O4 115.88(15) . 2
O8 Rb1 O3 79.29(13) . .
O5 Rb1 O3 76.14(14) . .
O4 Rb1 O3 165.86(13) 2 .
O8 Rb1 O6 87.45(13) . 1_655
O5 Rb1 O6 112.27(13) . 1_655
O4 Rb1 O6 84.04(13) 2 1_655
O3 Rb1 O6 98.56(12) . 1_655
O8 Rb1 O2 120.04(12) . .
O5 Rb1 O2 53.78(12) . .
O4 Rb1 O2 140.15(12) 2 .
O3 Rb1 O2 52.45(12) . .
O6 Rb1 O2 69.83(12) 1_655 .
O8 Rb1 O2 71.82(13) . 1_455
O5 Rb1 O2 87.40(13) . 1_455
O4 Rb1 O2 93.46(12) 2 1_455
O3 Rb1 O2 79.16(12) . 1_455
O6 Rb1 O2 159.24(13) 1_655 1_455
O2 Rb1 O2 121.38(14) . 1_455
O8 Rb1 O7 59.55(12) . 1_655
O5 Rb1 O7 116.36(12) . 1_655
O4 Rb1 O7 119.62(13) 2 1_655
O3 Rb1 O7 55.51(12) . 1_655
O6 Rb1 O7 49.34(11) 1_655 1_655
O2 Rb1 O7 63.95(11) . 1_655
O2 Rb1 O7 116.85(11) 1_455 1_655
O8 Rb1 O5 119.95(13) . 2
O5 Rb1 O5 89.63(13) . 2
O4 Rb1 O5 51.54(11) 2 2
O3 Rb1 O5 139.71(11) . 2
O6 Rb1 O5 52.12(12) 1_655 2
O2 Rb1 O5 88.66(11) . 2
O2 Rb1 O5 138.51(11) 1_455 2
O7 Rb1 O5 101.42(11) 1_655 2
O8 Rb1 Te2 138.83(10) . .
O5 Rb1 Te2 25.56(9) . .
O4 Rb1 Te2 134.14(10) 2 .
O3 Rb1 Te2 59.78(9) . .
O6 Rb1 Te2 93.98(9) 1_655 .
O2 Rb1 Te2 28.50(8) . .
O2 Rb1 Te2 102.33(8) 1_455 .
O7 Rb1 Te2 90.98(8) 1_655 .
O5 Rb1 Te2 91.91(8) 2 .
O8 Rb1 Te2 57.93(10) . 1_545
O5 Rb1 Te2 151.57(11) . 1_545
O4 Rb1 Te2 48.87(10) 2 1_545
O3 Rb1 Te2 123.55(10) . 1_545
O6 Rb1 Te2 49.44(9) 1_655 1_545
O2 Rb1 Te2 118.81(9) . 1_545
O2 Rb1 Te2 114.77(8) 1_455 1_545
O7 Rb1 Te2 70.82(8) 1_655 1_545
O5 Rb1 Te2 62.02(8) 2 1_545
Te2 Rb1 Te2 142.83(3) . 1_545
O8 Rb1 Te1 90.90(9) . .
O5 Rb1 Te1 74.16(10) . .
O4 Rb1 Te1 159.25(10) 2 .
O3 Rb1 Te1 26.56(8) . .
O6 Rb1 Te1 75.24(9) 1_655 .
O2 Rb1 Te1 30.75(8) . .
O2 Rb1 Te1 105.48(8) 1_455 .
O7 Rb1 Te1 43.76(8) 1_655 .
O5 Rb1 Te1 113.41(8) 2 .
Te2 Rb1 Te1 50.365(13) . .
Te2 Rb1 Te1 113.50(2) 1_545 .
Te1 O1 In2 143.3(3) . 1_565
Te2 O2 Te1 117.3(2) . .
Te2 O2 Rb1 97.72(16) . .
Te1 O2 Rb1 96.27(16) . .
Te2 O2 Rb1 115.89(18) . 1_655
Te1 O2 Rb1 107.12(17) . 1_655
Rb1 O2 Rb1 121.38(14) . 1_655
Te1 O3 Te1 102.7(2) . 2_556
Te1 O3 Rb1 107.69(19) . .
Te1 O3 Rb1 136.90(19) 2_556 .
Te2 O4 In1 118.6(2) . 1_665
Te2 O4 Rb1 112.39(19) . 2
In1 O4 Rb1 128.07(19) 1_665 2
Te2 O5 In1 116.6(2) . 1_565
Te2 O5 Rb1 112.8(2) . .
In1 O5 Rb1 125.85(18) 1_565 .
Te2 O5 Rb1 94.65(17) . 2
In1 O5 Rb1 106.03(18) 1_565 2
Rb1 O5 Rb1 90.37(13) . 2
Te3 O6 In1 134.6(3) . .
Te3 O6 Rb1 110.8(2) . 1_455
In1 O6 Rb1 113.70(19) . 1_455
Te3 O7 In2 117.8(2) . 1_455
Te3 O7 Rb1 103.86(18) . 1_455
In2 O7 Rb1 94.39(15) 1_455 1_455
Te3 O8 In2 115.7(2) . .
Te3 O8 Rb1 130.1(2) . .
In2 O8 Rb1 112.35(17) . .

loop_
_geom_bond_atom_site_label_1
_geom_bond_atom_site_label_2
_geom_bond_distance
_geom_bond_site_symmetry_2
Te1 O1 1.862(5) .
Te1 O3 1.890(4) .
Te1 O2 2.071(5) .
Te1 O3 2.159(5) 2_556
Te1 Te1 3.1660(9) 2_556
Te1 Rb1 4.0267(9) .
Te2 O5 1.860(4) .
Te2 O4 1.867(5) .
Te2 O2 1.913(5) .
Te2 Rb1 3.9732(9) .
Te2 Rb1 4.0161(9) 1_565
Te2 Rb1 4.0498(9) 2
Te3 O8 1.863(4) .
Te3 O6 1.864(5) .
Te3 O7 1.878(5) .
Te3 Rb1 4.2616(9) .
Te3 Rb1 4.2668(10) 1_455
In1 O6 2.143(5) 2_445
In1 O6 2.143(5) .
In1 O5 2.150(5) 2_455
In1 O5 2.150(5) 1_545
In1 O4 2.174(5) 2
In1 O4 2.174(5) 1_445
In2 O1 2.140(5) 2_556
In2 O1 2.140(5) 1_545
In2 O7 2.153(4) 2_446
In2 O7 2.153(4) 1_655
In2 O8 2.183(5) .
In2 O8 2.183(5) 2_546
In2 Rb1 4.1678(8) 2_546
In2 Rb1 4.1678(8) .
Rb1 O8 2.816(5) .
Rb1 O5 2.862(5) .
Rb1 O4 2.952(5) 2
Rb1 O3 3.027(5) .
Rb1 O6 3.234(5) 1_655
Rb1 O2 3.234(5) .
Rb1 O2 3.373(5) 1_455
Rb1 O7 3.408(5) 1_655
Rb1 O5 3.450(5) 2
Rb1 Te2 4.0161(9) 1_545
O1 In2 2.140(5) 1_565
O2 Rb1 3.373(5) 1_655
O3 Te1 2.159(5) 2_556
O4 In1 2.174(5) 1_665
O4 Rb1 2.952(5) 2
O5 In1 2.150(5) 1_565
O5 Rb1 3.450(5) 2
O6 Rb1 3.234(5) 1_455
O7 In2 2.153(4) 1_455
O7 Rb1 3.408(5) 1_455
